data_4102194
loop_
_publ_author_name
'Deguang Huang'
'R. H. Holm'

_publ_section_title
;
 Reactions of the Terminal NiII-OH Group in Substitution and Electrophilic
 Reactions with Carbon Dioxide and Other Substrates: Structural Definition
 of Binding Modes in an Intramolecular NiII...FeII Bridged Site
;
_journal_name_full 'Journal of the American Chemical Society'
_journal_page_first 4693
_journal_page_last 4701
_journal_paper_doi 10.1021/ja1003125
_journal_volume 132
_journal_year 2010
_chemical_formula_moiety 'C23 H22 N3 Ni O3, C8 H20 N'
_chemical_formula_sum 'C31 H42 N4 Ni O3'
_chemical_formula_weight 577.40
_chemical_name_common (Et4N)[Ni(PyN2(Me2))OH]
_space_group_IT_number 36
_symmetry_cell_setting orthorhombic
_symmetry_space_group_name_Hall 'C 2c -2'
_symmetry_space_group_name_H-M 'C m c 21'
_atom_sites_solution_hydrogens geom
_atom_sites_solution_primary direct
_atom_sites_solution_secondary difmap
_audit_creation_method
;
SHELXL-97

The cation Et4N+ in this structure was located in a special position (mirror
symmetry). Carbon atoms on its chains were strongly disordered. In order
to make a sensible model for Et4N+, the bond lengths of C-C and C-N were
restrained by using command DFIX and the temperature factors of these
atoms were evened out by commands DELU and SIMU. Thus the final
refinement of this model gave a satisfied result. Hydrogen atoms were not
added to Et4N+ cation due to its highly symmetrical structure and highly
disordered atoms, but they were included in the reported formula.
;
_cell_angle_alpha 90.00
_cell_angle_beta 90.00
_cell_angle_gamma 90.00
_cell_formula_units_Z 4
_cell_length_a 14.5313(13)
_cell_length_b 13.9827(13)
_cell_length_c 14.7422(14)
_cell_measurement_reflns_used 8406
_cell_measurement_temperature 100(2)
_cell_measurement_theta_max 28.62
_cell_measurement_theta_min 2.45
_cell_volume 2995.4(5)
_computing_cell_refinement 'Bruker SMART'
_computing_data_collection 'Bruker SMART'
_computing_data_reduction 'Bruker SAINT'
_computing_molecular_graphics 'Bruker SHELXTL'
_computing_publication_material 'Bruker SHELXTL'
_computing_structure_refinement 'SHELXL-97 (Sheldrick, 1997)'
_computing_structure_solution 'SHELXS-97 (Sheldrick, 1990)'
_diffrn_ambient_temperature 100(2)
_diffrn_measured_fraction_theta_full 0.998
_diffrn_measured_fraction_theta_max 0.998
_diffrn_measurement_device_type 'CCD area detector'
_diffrn_measurement_method 'phi and omega scans'
_diffrn_radiation_monochromator graphite
_diffrn_radiation_source 'fine-focus sealed tube'
_diffrn_radiation_type MoK\a
_diffrn_radiation_wavelength 0.71073
_diffrn_reflns_av_R_equivalents 0.0222
_diffrn_reflns_av_sigmaI/netI 0.0324
_diffrn_reflns_limit_h_max 19
_diffrn_reflns_limit_h_min -19
_diffrn_reflns_limit_k_max 18
_diffrn_reflns_limit_k_min -18
_diffrn_reflns_limit_l_max 19
_diffrn_reflns_limit_l_min -19
_diffrn_reflns_number 15170
_diffrn_reflns_theta_full 27.50
_diffrn_reflns_theta_max 28.72
_diffrn_reflns_theta_min 2.02
_exptl_absorpt_coefficient_mu 0.685
_exptl_absorpt_correction_T_max 0.9042
_exptl_absorpt_correction_T_min 0.7087
_exptl_absorpt_correction_type multi-scan
_exptl_absorpt_process_details SADABS
_exptl_crystal_colour red
_exptl_crystal_density_diffrn 1.280
_exptl_crystal_density_meas ?
_exptl_crystal_density_method 'not measured'
_exptl_crystal_description prism
_exptl_crystal_F_000 1232
_exptl_crystal_size_max 0.54
_exptl_crystal_size_mid 0.21
_exptl_crystal_size_min 0.15
_refine_diff_density_max 1.001
_refine_diff_density_min -0.587
_refine_diff_density_rms 0.091
_refine_ls_abs_structure_details 'Flack H D (1983), Acta Cryst. A39, 876-881'
_refine_ls_abs_structure_Flack -0.008(16)
_refine_ls_extinction_method none
_refine_ls_goodness_of_fit_ref 1.059
_refine_ls_hydrogen_treatment constr
_refine_ls_matrix_type full
_refine_ls_number_parameters 208
_refine_ls_number_reflns 3980
_refine_ls_number_restraints 88
_refine_ls_restrained_S_all 1.108
_refine_ls_R_factor_all 0.0476
_refine_ls_R_factor_gt 0.0462
_refine_ls_shift/su_max 0.002
_refine_ls_shift/su_mean 0.000
_refine_ls_structure_factor_coef Fsqd
_refine_ls_weighting_details 'calc w=1/[\s^2^(Fo^2^)+(0.0836P)^2^+2.6597P] where P=(Fo^2^+2Fc^2^)/3'
_refine_ls_weighting_scheme calc
_refine_ls_wR_factor_gt 0.1224
_refine_ls_wR_factor_ref 0.1242
_reflns_number_gt 3825
_reflns_number_total 3980
_reflns_threshold_expression >2sigma(I)
_cod_data_source_file ja1003125_si_002.cif
_cod_data_source_block Compound1
_cod_depositor_comments
;
The following automatic conversions were performed:

'_exptl_crystal_density_meas' value 'none' was changed to '?' - the
value is perceived as not measured.

Automatic conversion script
Id: cif_fix_values 3008 2015-01-20 13:52:24Z robertas 
;
_cod_original_sg_symbol_Hall Cmc21
_cod_database_code 4102194

loop_
_symmetry_equiv_pos_as_xyz
'x, y, z'
'-x, -y, z+1/2'
'x, -y, z+1/2'
'-x, y, z'
'x+1/2, y+1/2, z'
'-x+1/2, -y+1/2, z+1/2'
'x+1/2, -y+1/2, z+1/2'
'-x+1/2, y+1/2, z'

loop_
_atom_site_label
_atom_site_type_symbol
_atom_site_fract_x
_atom_site_fract_y
_atom_site_fract_z
_atom_site_U_iso_or_equiv
_atom_site_adp_type
_atom_site_occupancy
_atom_site_symmetry_multiplicity
_atom_site_calc_flag
_atom_site_refinement_flags
Ni1 Ni 0.5000 1.04430(3) 0.62173(3) 0.01974(12) Uani 1 2 d S
N1 N 0.36958(14) 1.03044(14) 0.61183(18) 0.0218(4) Uani 1 1 d .
N2 N 0.5000 0.94692(19) 0.5393(2) 0.0192(6) Uani 1 2 d S
O1 O 0.25840(14) 0.94276(14) 0.53335(15) 0.0278(4) Uani 1 1 d .
O2 O 0.5000 1.1462(2) 0.6990(2) 0.0277(6) Uani 1 2 d S
H2A H 0.5545 1.1620 0.7107 0.042 Uiso 0.50 1 calc PR
C1 C 0.33919(19) 0.96415(17) 0.55299(19) 0.0220(5) Uani 1 1 d .
C2 C 0.41945(17) 0.91388(17) 0.50849(17) 0.0207(4) Uani 1 1 d .
C3 C 0.41710(17) 0.84361(17) 0.44215(17) 0.0229(5) Uani 1 1 d .
H3A H 0.3601 0.8195 0.4203 0.027 Uiso 1 1 calc R
C4 C 0.5000 0.8093(3) 0.4084(2) 0.0232(7) Uani 1 2 d S
H4A H 0.5000 0.7621 0.3620 0.028 Uiso 1 2 calc SR
C5 C 0.30275(17) 1.08526(19) 0.66024(19) 0.0244(5) Uani 1 1 d .
C6 C 0.25760(16) 1.16107(16) 0.6189(2) 0.0261(4) Uani 1 1 d .
C7 C 0.19480(19) 1.2153(2) 0.6689(2) 0.0317(6) Uani 1 1 d .
H7A H 0.1638 1.2674 0.6410 0.038 Uiso 1 1 calc R
C8 C 0.1774(2) 1.1933(2) 0.7593(2) 0.0332(6) Uani 1 1 d .
H8A H 0.1341 1.2300 0.7926 0.040 Uiso 1 1 calc R
C9 C 0.22325(19) 1.1178(2) 0.80117(19) 0.0297(6) Uani 1 1 d .
H9A H 0.2113 1.1035 0.8631 0.036 Uiso 1 1 calc R
C10 C 0.28718(19) 1.0624(2) 0.75215(19) 0.0261(5) Uani 1 1 d .
C11 C 0.3375(2) 0.9811(2) 0.7974(2) 0.0299(6) Uani 1 1 d .
H11A H 0.3790 0.9508 0.7536 0.045 Uiso 1 1 calc R
H11B H 0.2929 0.9339 0.8193 0.045 Uiso 1 1 calc R
H11C H 0.3733 1.0058 0.8486 0.045 Uiso 1 1 calc R
C12 C 0.2763(2) 1.1851(2) 0.5197(2) 0.0325(6) Uani 1 1 d .
H12A H 0.3221 1.1406 0.4953 0.049 Uiso 1 1 calc R
H12B H 0.2998 1.2506 0.5152 0.049 Uiso 1 1 calc R
H12C H 0.2191 1.1796 0.4849 0.049 Uiso 1 1 calc R
N3 N 0.0000 0.9307(2) 0.6215(3) 0.0366(4) Uani 1 2 d SDU
C13 C 0.0687(4) 0.9559(4) 0.6907(5) 0.0382(5) Uani 0.50 1 d PDU
C13' C 0.0732(4) 0.8583(5) 0.6566(4) 0.0386(5) Uani 0.50 1 d PDU
C14 C 0.1175(2) 0.8772(3) 0.7415(3) 0.0419(5) Uani 1 1 d DU
C15 C 0.0405(4) 0.8870(5) 0.5385(4) 0.0388(6) Uani 0.50 1 d PDU
C16 C -0.0238(4) 0.8729(5) 0.4579(5) 0.0406(7) Uani 0.50 1 d PDU
C17 C 0.0582(4) 1.0210(4) 0.5980(5) 0.0378(5) Uani 0.50 1 d PDU
C18 C 0.0000 1.0969(3) 0.5469(4) 0.0391(6) Uani 1 2 d SDU

loop_
_atom_site_aniso_label
_atom_site_aniso_U_11
_atom_site_aniso_U_22
_atom_site_aniso_U_33
_atom_site_aniso_U_23
_atom_site_aniso_U_13
_atom_site_aniso_U_12
Ni1 0.01772(19) 0.02013(19) 0.0214(2) -0.00355(19) 0.000 0.000
N1 0.0169(8) 0.0248(9) 0.0237(12) -0.0017(9) -0.0005(9) 0.0026(6)
N2 0.0201(14) 0.0172(13) 0.0204(14) 0.0008(10) 0.000 0.000
O1 0.0183(9) 0.0343(10) 0.0307(10) -0.0050(8) -0.0020(8) -0.0017(7)
O2 0.0229(12) 0.0292(13) 0.0311(14) -0.0111(11) 0.000 0.000
C1 0.0202(11) 0.0230(11) 0.0227(12) -0.0006(8) 0.0019(9) 0.0005(8)
C2 0.0201(10) 0.0205(10) 0.0215(10) 0.0010(8) -0.0005(9) 0.0002(8)
C3 0.0221(11) 0.0242(11) 0.0224(11) 0.0013(9) -0.0022(9) -0.0032(9)
C4 0.0288(18) 0.0212(15) 0.0197(16) -0.0021(12) 0.000 0.000
C5 0.0186(11) 0.0277(12) 0.0268(11) -0.0065(10) 0.0008(9) -0.0004(9)
C6 0.0220(9) 0.0268(10) 0.0295(11) -0.0043(13) -0.0041(13) 0.0012(8)
C7 0.0260(13) 0.0301(13) 0.0391(16) -0.0074(12) -0.0027(11) 0.0082(11)
C8 0.0262(13) 0.0363(15) 0.0371(15) -0.0110(12) 0.0036(11) 0.0047(10)
C9 0.0257(13) 0.0368(14) 0.0265(12) -0.0082(11) 0.0009(10) 0.0004(11)
C10 0.0232(12) 0.0287(12) 0.0265(12) -0.0039(10) -0.0004(10) 0.0012(10)
C11 0.0310(14) 0.0329(13) 0.0257(12) 0.0014(11) -0.0003(10) 0.0032(11)
C12 0.0324(14) 0.0349(14) 0.0300(14) -0.0014(11) -0.0027(11) 0.0077(11)
N3 0.0265(9) 0.0389(9) 0.0443(10) 0.0093(9) 0.000 0.000
C13 0.0279(9) 0.0397(10) 0.0470(11) 0.0099(9) -0.0025(6) -0.0012(6)
C13' 0.0278(10) 0.0397(10) 0.0482(11) 0.0101(10) -0.0022(6) -0.0005(6)
C14 0.0306(10) 0.0423(10) 0.0529(11) 0.0120(10) -0.0063(6) -0.0021(7)
C15 0.0273(12) 0.0439(12) 0.0453(11) 0.0065(11) 0.0004(8) -0.0017(9)
C16 0.0284(15) 0.0477(14) 0.0457(13) 0.0046(13) 0.0003(10) -0.0027(12)
C17 0.0278(10) 0.0396(10) 0.0460(11) 0.0104(10) -0.0005(6) -0.0004(5)
C18 0.0298(12) 0.0405(12) 0.0471(14) 0.0125(11) 0.000 0.000

loop_
_atom_type_symbol
_atom_type_description
_atom_type_scat_dispersion_real
_atom_type_scat_dispersion_imag
_atom_type_scat_source
C C 0.0033 0.0016 'International Tables Vol C Tables 4.2.6.8 and 6.1.1.4'
H H 0.0000 0.0000 'International Tables Vol C Tables 4.2.6.8 and 6.1.1.4'
N N 0.0061 0.0033 'International Tables Vol C Tables 4.2.6.8 and 6.1.1.4'
O O 0.0106 0.0060 'International Tables Vol C Tables 4.2.6.8 and 6.1.1.4'
Ni Ni 0.3393 1.1124 'International Tables Vol C Tables 4.2.6.8 and 6.1.1.4'

loop_
_geom_angle_atom_site_label_1
_geom_angle_atom_site_label_2
_geom_angle_atom_site_label_3
_geom_angle
_geom_angle_site_symmetry_1
_geom_angle_site_symmetry_3
O2 Ni1 N2 176.89(14) . .
O2 Ni1 N1 97.29(6) . .
N2 Ni1 N1 82.73(7) . .
O2 Ni1 N1 97.29(6) . 4_655
N2 Ni1 N1 82.73(6) . 4_655
N1 Ni1 N1 165.41(13) . 4_655
C1 N1 C5 118.0(2) . .
C1 N1 Ni1 116.43(17) . .
C5 N1 Ni1 125.58(17) . .
C2 N2 C2 122.1(3) . 4_655
C2 N2 Ni1 118.91(15) . .
C2 N2 Ni1 118.91(15) 4_655 .
Ni1 O2 H2A 109.5 . .
O1 C1 N1 128.7(2) . .
O1 C1 C2 121.0(2) . .
N1 C1 C2 110.3(2) . .
N2 C2 C3 120.4(2) . .
N2 C2 C1 111.6(2) . .
C3 C2 C1 128.1(2) . .
C4 C3 C2 118.4(2) . .
C4 C3 H3A 120.8 . .
C2 C3 H3A 120.8 . .
C3 C4 C3 120.3(3) 4_655 .
C3 C4 H4A 119.9 4_655 .
C3 C4 H4A 119.9 . .
C6 C5 C10 121.3(3) . .
C6 C5 N1 120.8(3) . .
C10 C5 N1 117.9(3) . .
C5 C6 C7 119.5(3) . .
C5 C6 C12 120.3(3) . .
C7 C6 C12 120.2(2) . .
C8 C7 C6 120.2(3) . .
C8 C7 H7A 119.9 . .
C6 C7 H7A 119.9 . .
C7 C8 C9 120.4(3) . .
C7 C8 H8A 119.8 . .
C9 C8 H8A 119.8 . .
C8 C9 C10 120.3(3) . .
C8 C9 H9A 119.9 . .
C10 C9 H9A 119.9 . .
C5 C10 C9 118.3(3) . .
C5 C10 C11 121.2(3) . .
C9 C10 C11 120.5(3) . .
C10 C11 H11A 109.5 . .
C10 C11 H11B 109.5 . .
H11A C11 H11B 109.5 . .
C10 C11 H11C 109.5 . .
H11A C11 H11C 109.5 . .
H11B C11 H11C 109.5 . .
C6 C12 H12A 109.5 . .
C6 C12 H12B 109.5 . .
H12A C12 H12B 109.5 . .
C6 C12 H12C 109.5 . .
H12A C12 H12C 109.5 . .
H12B C12 H12C 109.5 . .
C13 N3 C13 85.6(6) . 4
C13 N3 C15 113.6(4) . .
C13 N3 C15 159.6(4) 4 .
C13 N3 C15 159.6(4) . 4
C13 N3 C15 113.6(4) 4 4
C15 N3 C15 46.6(5) . 4
C13 N3 C13' 57.4(4) . .
C13 N3 C13' 113.0(5) 4 .
C15 N3 C13' 74.7(4) . .
C15 N3 C13' 106.1(4) 4 .
C13 N3 C13' 113.0(5) . 4
C13 N3 C13' 57.4(4) 4 4
C15 N3 C13' 106.1(4) . 4
C15 N3 C13' 74.7(4) 4 4
C13' N3 C13' 86.3(5) . 4
C13 N3 C17 109.2(4) . 4
C13 N3 C17 65.9(4) 4 4
C15 N3 C17 111.3(5) . 4
C15 N3 C17 86.2(4) 4 4
C13' N3 C17 166.2(4) . 4
C13' N3 C17 103.3(3) 4 4
C13 N3 C17 65.9(4) . .
C13 N3 C17 109.2(4) 4 .
C15 N3 C17 86.2(4) . .
C15 N3 C17 111.3(5) 4 .
C13' N3 C17 103.3(3) . .
C13' N3 C17 166.2(4) 4 .
C17 N3 C17 65.7(4) 4 .
N3 C13 C14 119.3(4) . .
C14 C13' N3 118.5(5) . .
C13' C14 C13 59.3(4) . .
C15 C15 C16 78.6(4) 4 4
C15 C15 N3 66.7(2) 4 .
C16 C15 N3 141.4(6) 4 .
C15 C15 C16 52.2(3) 4 .
C16 C15 C16 26.3(5) 4 .
N3 C15 C16 116.8(5) . .
C16 C16 C15 101.4(4) 4 4
C16 C16 C15 52.2(3) 4 .
C15 C16 C15 49.2(6) 4 .
C18 C17 N3 111.5(4) . .
C18 C17 C17 57.0(2) . 4
N3 C17 C17 57.2(2) . 4
C17 C18 C17 66.1(5) . 4

loop_
_geom_bond_atom_site_label_1
_geom_bond_atom_site_label_2
_geom_bond_distance
_geom_bond_site_symmetry_2
Ni1 O2 1.825(3) .
Ni1 N2 1.826(3) .
Ni1 N1 1.911(2) .
Ni1 N1 1.911(2) 4_655
N1 C1 1.344(3) .
N1 C5 1.428(3) .
N2 C2 1.338(3) .
N2 C2 1.338(3) 4_655
O1 C1 1.246(3) .
O2 H2A 0.8400 .
C1 C2 1.512(3) .
C2 C3 1.387(3) .
C3 C4 1.389(3) .
C3 H3A 0.9500 .
C4 C3 1.389(3) 4_655
C4 H4A 0.9500 .
C5 C6 1.387(4) .
C5 C10 1.410(4) .
C6 C7 1.397(4) .
C6 C12 1.525(5) .
C7 C8 1.391(5) .
C7 H7A 0.9500 .
C8 C9 1.393(4) .
C8 H8A 0.9500 .
C9 C10 1.409(4) .
C9 H9A 0.9500 .
C10 C11 1.507(4) .
C11 H11A 0.9800 .
C11 H11B 0.9800 .
C11 H11C 0.9800 .
C12 H12A 0.9800 .
C12 H12B 0.9800 .
C12 H12C 0.9800 .
N3 C13 1.469(7) .
N3 C13 1.469(7) 4
N3 C15 1.489(7) .
N3 C15 1.489(7) 4
N3 C13' 1.557(6) .
N3 C13' 1.557(6) 4
N3 C17 1.560(6) 4
N3 C17 1.560(6) .
C13 C14 1.508(6) .
C13' C14 1.432(6) .
C15 C15 1.178(12) 4
C15 C16 1.230(8) 4
C15 C16 1.525(7) .
C16 C16 0.690(11) 4
C16 C15 1.230(8) 4
C17 C18 1.551(6) .
C17 C17 1.691(11) 4
C18 C17 1.551(6) 4

loop_
_geom_torsion_atom_site_label_1
_geom_torsion_atom_site_label_2
_geom_torsion_atom_site_label_3
_geom_torsion_atom_site_label_4
_geom_torsion
_geom_torsion_site_symmetry_1
_geom_torsion_site_symmetry_4
O2 Ni1 N1 C1 175.2(2) . .
N2 Ni1 N1 C1 -1.6(2) . .
N1 Ni1 N1 C1 -6.5(8) 4_655 .
O2 Ni1 N1 C5 -3.7(3) . .
N2 Ni1 N1 C5 179.4(3) . .
N1 Ni1 N1 C5 174.6(5) 4_655 .
O2 Ni1 N2 C2 -88.5(2) . .
N1 Ni1 N2 C2 2.1(2) . .
N1 Ni1 N2 C2 -179.1(3) 4_655 .
O2 Ni1 N2 C2 88.5(2) . 4_655
N1 Ni1 N2 C2 179.1(3) . 4_655
N1 Ni1 N2 C2 -2.1(2) 4_655 4_655
C5 N1 C1 O1 0.3(4) . .
Ni1 N1 C1 O1 -178.7(2) . .
C5 N1 C1 C2 179.9(2) . .
Ni1 N1 C1 C2 0.9(3) . .
C2 N2 C2 C3 -0.5(5) 4_655 .
Ni1 N2 C2 C3 176.45(19) . .
C2 N2 C2 C1 -179.0(2) 4_655 .
Ni1 N2 C2 C1 -2.1(3) . .
O1 C1 C2 N2 -179.7(3) . .
N1 C1 C2 N2 0.7(3) . .
O1 C1 C2 C3 1.9(4) . .
N1 C1 C2 C3 -177.7(2) . .
N2 C2 C3 C4 -0.4(4) . .
C1 C2 C3 C4 177.9(3) . .
C2 C3 C4 C3 1.3(5) . 4_655
C1 N1 C5 C6 -78.4(3) . .
Ni1 N1 C5 C6 100.5(3) . .
C1 N1 C5 C10 104.2(3) . .
Ni1 N1 C5 C10 -76.9(3) . .
C10 C5 C6 C7 -0.6(4) . .
N1 C5 C6 C7 -177.9(2) . .
C10 C5 C6 C12 179.3(2) . .
N1 C5 C6 C12 2.1(4) . .
C5 C6 C7 C8 -0.2(4) . .
C12 C6 C7 C8 179.8(3) . .
C6 C7 C8 C9 0.8(4) . .
C7 C8 C9 C10 -0.5(4) . .
C6 C5 C10 C9 0.9(4) . .
N1 C5 C10 C9 178.3(2) . .
C6 C5 C10 C11 -178.9(3) . .
N1 C5 C10 C11 -1.6(4) . .
C8 C9 C10 C5 -0.3(4) . .
C8 C9 C10 C11 179.5(3) . .
C13 N3 C13 C14 102.4(5) 4 .
C15 N3 C13 C14 -70.1(7) . .
C15 N3 C13 C14 -57.7(15) 4 .
C13' N3 C13 C14 -18.5(5) . .
C13' N3 C13 C14 50.7(7) 4 .
C17 N3 C13 C14 165.0(5) 4 .
C17 N3 C13 C14 -144.3(7) . .
C13 N3 C13' C14 19.3(5) . .
C13 N3 C13' C14 -48.9(6) 4 .
C15 N3 C13' C14 151.2(6) . .
C15 N3 C13' C14 -173.9(5) 4 .
C13' N3 C13' C14 -101.0(5) 4 .
C17 N3 C13' C14 33(2) 4 .
C17 N3 C13' C14 68.9(6) . .
N3 C13' C14 C13 -18.4(5) . .
N3 C13 C14 C13' 19.7(5) . .
C13 N3 C15 C15 174.1(4) . 4
C13 N3 C15 C15 15.7(12) 4 4
C13' N3 C15 C15 130.8(3) . 4
C13' N3 C15 C15 49.4(3) 4 4
C17 N3 C15 C15 -62.2(3) 4 4
C17 N3 C15 C15 -124.3(3) . 4
C13 N3 C15 C16 -158.4(9) . 4
C13 N3 C15 C16 43.3(19) 4 4
C15 N3 C15 C16 27.5(11) 4 4
C13' N3 C15 C16 158.4(11) . 4
C13' N3 C15 C16 77.0(11) 4 4
C17 N3 C15 C16 -34.7(11) 4 4
C17 N3 C15 C16 -96.7(10) . 4
C13 N3 C15 C16 -170.8(5) . .
C13 N3 C15 C16 30.8(16) 4 .
C15 N3 C15 C16 15.1(6) 4 .
C13' N3 C15 C16 145.9(6) . .
C13' N3 C15 C16 64.5(6) 4 .
C17 N3 C15 C16 -47.1(6) 4 .
C17 N3 C15 C16 -109.2(6) . .
C15 C15 C16 C16 180.002(2) 4 4
N3 C15 C16 C16 162.4(7) . 4
C16 C15 C16 C15 179.998(2) 4 4
N3 C15 C16 C15 -17.6(7) . 4
C13 N3 C17 C18 -144.6(6) . .
C13 N3 C17 C18 -68.8(6) 4 .
C15 N3 C17 C18 97.5(5) . .
C15 N3 C17 C18 57.4(6) 4 .
C13' N3 C17 C18 170.8(5) . .
C13' N3 C17 C18 -56(2) 4 .
C17 N3 C17 C18 -17.9(6) 4 .
C13 N3 C17 C17 -126.7(4) . 4
C13 N3 C17 C17 -50.8(3) 4 4
C15 N3 C17 C17 115.4(4) . 4
C15 N3 C17 C17 75.3(3) 4 4
C13' N3 C17 C17 -171.3(5) . 4
C13' N3 C17 C17 -38.3(18) 4 4
N3 C17 C18 C17 18.0(6) . 4
